data_4110224
loop_
_publ_author_name
'Matthew J. Horner'
'K. Travis Holman'
'Michael D. Ward'

_publ_section_title
;
 Architectural Diversity and Elastic Networks in Hydrogen-Bonded Host
 Frameworks: From Molecular Jaws to Cylinders
;
_journal_name_full 'Journal of the American Chemical Society'
_journal_page_first 14640
_journal_page_last 14660
_journal_paper_doi 10.1021/ja0741574
_journal_volume 129
_journal_year 2007
_chemical_formula_sum 'C24 H34 F2 N6 O6 S2'
_chemical_formula_weight 604.71
_chemical_name_common 'guanidinium sulfonate clathrate'
_chemical_name_systematic
; 
 ? 
;
_space_group_IT_number 33
_symmetry_cell_setting orthorhombic
_symmetry_space_group_name_Hall 'P 2c -2n'
_symmetry_space_group_name_H-M 'P n a 21'
_atom_sites_solution_hydrogens geom
_atom_sites_solution_primary direct
_atom_sites_solution_secondary difmap
_audit_creation_method SHELXL-97
_cell_angle_alpha 90.00
_cell_angle_beta 90.00
_cell_angle_gamma 90.00
_cell_formula_units_Z 4
_cell_length_a 32.565(14)
_cell_length_b 7.455(3)
_cell_length_c 12.308(5)
_cell_measurement_reflns_used 1022
_cell_measurement_temperature 173(2)
_cell_measurement_theta_max 26.528
_cell_measurement_theta_min 3.000
_cell_volume 2988(2)
_computing_cell_refinement 'SAINT, Bruker'
_computing_data_collection 'SMART, Bruker (or Siemens)'
_computing_data_reduction 'SAINT, Bruker'
_computing_molecular_graphics 'XSEED, L. Barbour; http://www.xseed.com'
_computing_publication_material CIFTAB
_computing_structure_refinement 'SHELXL-97 (Sheldrick, 1997)'
_computing_structure_solution 'SHELXS-97 (Sheldrick, 1990)'
_diffrn_ambient_temperature 173(2)
_diffrn_measured_fraction_theta_full 0.999
_diffrn_measured_fraction_theta_max 0.999
_diffrn_measurement_device_type 'SMART platform CCD, Bruker (or Siemens)'
_diffrn_measurement_method 'omega scans'
_diffrn_radiation_monochromator graphite
_diffrn_radiation_source 'fine-focus sealed tube'
_diffrn_radiation_type MoK\a
_diffrn_radiation_wavelength 0.71073
_diffrn_reflns_av_R_equivalents 0.0860
_diffrn_reflns_av_sigmaI/netI 0.0786
_diffrn_reflns_limit_h_max 41
_diffrn_reflns_limit_h_min -24
_diffrn_reflns_limit_k_max 9
_diffrn_reflns_limit_k_min -9
_diffrn_reflns_limit_l_max 15
_diffrn_reflns_limit_l_min -15
_diffrn_reflns_number 17934
_diffrn_reflns_theta_full 27.14
_diffrn_reflns_theta_max 27.14
_diffrn_reflns_theta_min 1.25
_exptl_absorpt_coefficient_mu 0.238
_exptl_absorpt_correction_T_max 0.9531
_exptl_absorpt_correction_T_min 0.8863
_exptl_absorpt_correction_type multi-scan
_exptl_absorpt_process_details 'SADABS, G. Sheldrick (1999)'
_exptl_crystal_colour colorless
_exptl_crystal_density_diffrn 1.344
_exptl_crystal_description plate
_exptl_crystal_F_000 1272
_exptl_crystal_size_max 0.39
_exptl_crystal_size_mid 0.37
_exptl_crystal_size_min 0.13
_refine_diff_density_max 1.325
_refine_diff_density_min -2.299
_refine_diff_density_rms 0.131
_refine_ls_abs_structure_details 'Flack H D (1983), Acta Cryst. A39, 876-881'
_refine_ls_abs_structure_Flack 0.4(3)
_refine_ls_extinction_method none
_refine_ls_goodness_of_fit_ref 1.085
_refine_ls_hydrogen_treatment mixed
_refine_ls_matrix_type full
_refine_ls_number_parameters 259
_refine_ls_number_reflns 6566
_refine_ls_number_restraints 94
_refine_ls_restrained_S_all 1.086
_refine_ls_R_factor_all 0.1689
_refine_ls_R_factor_gt 0.1262
_refine_ls_shift/su_max 0.000
_refine_ls_shift/su_mean 0.000
_refine_ls_structure_factor_coef Fsqd
_refine_ls_weighting_details 'calc w=1/[\s^2^(Fo^2^)+(0.1372P)^2^+18.4433P] where P=(Fo^2^+2Fc^2^)/3'
_refine_ls_weighting_scheme calc
_refine_ls_wR_factor_gt 0.3038
_refine_ls_wR_factor_ref 0.3309
_reflns_number_gt 4581
_reflns_number_total 6566
_reflns_threshold_expression >2sigma(I)
_cod_data_source_file ja0741574si20070910_040750_23.cif
_cod_data_source_block G4FBS_tert-butylbenzene
_cod_database_code 4110224

loop_
_symmetry_equiv_pos_as_xyz
'x, y, z'
'-x, -y, z+1/2'
'-x+1/2, y+1/2, z+1/2'
'x+1/2, -y+1/2, z'

loop_
_atom_site_label
_atom_site_type_symbol
_atom_site_fract_x
_atom_site_fract_y
_atom_site_fract_z
_atom_site_U_iso_or_equiv
_atom_site_adp_type
_atom_site_occupancy
_atom_site_symmetry_multiplicity
_atom_site_calc_flag
_atom_site_refinement_flags
O1 O 0.97198(18) 0.2481(8) 0.6276(3) 0.0316(8) Uani 1 1 d D
O2 O 0.98419(17) 0.4083(6) 0.7947(4) 0.0305(9) Uani 1 1 d D
O3 O 0.97775(18) 0.0856(7) 0.7992(4) 0.0333(10) Uani 1 1 d D
S1 S 0.96542(6) 0.2510(3) 0.74452(17) 0.0259(3) Uani 1 1 d D
C1 C 0.91205(17) 0.2694(10) 0.7657(4) 0.0278(11) Uani 1 1 d D
C2 C 0.8973(2) 0.2577(17) 0.8706(5) 0.0499(18) Uani 1 1 d D
H2 H 0.9156 0.2359 0.9292 0.060 Uiso 1 1 calc R
C3 C 0.8557(2) 0.2779(16) 0.8901(6) 0.0484(17) Uani 1 1 d D
H3 H 0.8453 0.2804 0.9622 0.058 Uiso 1 1 calc R
C4 C 0.8298(2) 0.2942(13) 0.8033(5) 0.0358(12) Uani 1 1 d D
C5 C 0.8431(2) 0.300(2) 0.6992(6) 0.064(2) Uani 1 1 d D
H5 H 0.8242 0.3146 0.6409 0.077 Uiso 1 1 calc R
C6 C 0.8852(2) 0.2856(19) 0.6794(5) 0.060(2) Uani 1 1 d D
H6 H 0.8954 0.2866 0.6071 0.072 Uiso 1 1 calc R
F1 F 0.78851(14) 0.3084(8) 0.8218(5) 0.0449(9) Uani 1 1 d D
O4 O 0.77795(18) 0.8029(8) 1.1251(3) 0.0316(8) Uani 1 1 d D
O5 O 0.76640(18) 0.6426(6) 0.9573(4) 0.0305(9) Uani 1 1 d D
O6 O 0.77219(18) 0.9658(7) 0.9541(4) 0.0333(10) Uani 1 1 d D
S2 S 0.78464(7) 0.7995(2) 1.00808(18) 0.0259(3) Uani 1 1 d D
C8 C 0.83810(17) 0.7841(10) 0.9868(5) 0.0278(11) Uani 1 1 d D
C9 C 0.8530(2) 0.7802(17) 0.8817(5) 0.0499(18) Uani 1 1 d D
H9 H 0.8345 0.7911 0.8222 0.060 Uiso 1 1 calc R
C10 C 0.8946(2) 0.7604(16) 0.8627(6) 0.0484(17) Uani 1 1 d D
H10 H 0.9048 0.7498 0.7907 0.058 Uiso 1 1 calc R
C11 C 0.9207(2) 0.7565(13) 0.9495(5) 0.0358(12) Uani 1 1 d D
C12 C 0.9074(2) 0.757(2) 1.0537(6) 0.064(2) Uani 1 1 d D
H12 H 0.9262 0.7484 1.1123 0.077 Uiso 1 1 calc R
C13 C 0.8652(2) 0.7711(19) 1.0728(5) 0.060(2) Uani 1 1 d D
H13 H 0.8551 0.7716 1.1453 0.072 Uiso 1 1 calc R
F2 F 0.96199(14) 0.7443(8) 0.9312(5) 0.0449(9) Uani 1 1 d D
C7 C 1.0067(3) 0.2505(9) 1.0777(5) 0.0275(10) Uani 1 1 d D
N1 N 1.0012(3) 0.0975(8) 1.0270(6) 0.0352(12) Uani 1 1 d D
H1A H 0.9926 0.0968 0.9592 0.042 Uiso 1 1 calc R
H1B H 1.0060 -0.0043 1.0608 0.042 Uiso 1 1 calc R
N2 N 0.9995(3) 0.4067(8) 1.0282(5) 0.0315(11) Uani 1 1 d D
H20A H 0.9910 0.4083 0.9604 0.038 Uiso 1 1 calc R
H20B H 1.0034 0.5081 1.0634 0.038 Uiso 1 1 calc R
N3 N 1.0189(2) 0.2511(10) 1.1816(5) 0.0333(10) Uani 1 1 d D
H2A H 1.0232 0.1490 1.2157 0.040 Uiso 1 1 calc R
H2B H 1.0226 0.3535 1.2158 0.040 Uiso 1 1 calc R
C14 C 0.7432(3) 0.8033(9) 0.6736(6) 0.0275(10) Uani 1 1 d D
N4 N 0.7488(3) 0.9556(8) 0.7252(6) 0.0352(12) Uani 1 1 d D
H4A H 0.7570 0.9552 0.7933 0.042 Uiso 1 1 calc R
H4B H 0.7443 1.0580 0.6917 0.042 Uiso 1 1 calc R
N5 N 0.7498(3) 0.6464(8) 0.7228(6) 0.0315(11) Uani 1 1 d D
H5A H 0.7580 0.6439 0.7909 0.038 Uiso 1 1 calc R
H5B H 0.7459 0.5455 0.6872 0.038 Uiso 1 1 calc R
N6 N 0.7313(3) 0.8031(9) 0.5695(5) 0.0333(10) Uani 1 1 d D
H6A H 0.7273 0.9052 0.5353 0.040 Uiso 1 1 calc R
H6B H 0.7276 0.7008 0.5352 0.040 Uiso 1 1 calc R
C15 C 0.8924(6) 0.661(4) 1.454(2) 0.207(10) Uani 1 1 d DU
H15A H 0.8985 0.6224 1.3801 0.310 Uiso 1 1 calc R
H15B H 0.8855 0.5561 1.4988 0.310 Uiso 1 1 calc R
H15C H 0.9165 0.7213 1.4853 0.310 Uiso 1 1 calc R
C16 C 0.8484(7) 0.837(4) 1.5667(16) 0.198(10) Uani 1 1 d DU
H16A H 0.8260 0.9244 1.5682 0.297 Uiso 1 1 calc R
H16B H 0.8730 0.8897 1.5995 0.297 Uiso 1 1 calc R
H16C H 0.8403 0.7298 1.6077 0.297 Uiso 1 1 calc R
C17 C 0.8197(5) 0.730(4) 1.3942(13) 0.156(8) Uani 1 1 d DU
H17A H 0.8271 0.6944 1.3201 0.235 Uiso 1 1 calc R
H17B H 0.8003 0.8307 1.3914 0.235 Uiso 1 1 calc R
H17C H 0.8070 0.6289 1.4320 0.235 Uiso 1 1 calc R
C18 C 0.8572(6) 0.787(4) 1.4531(15) 0.177(8) Uani 1 1 d DU
C19 C 0.8711(5) 0.993(3) 1.387(2) 0.245(10) Uani 1 1 d GU
C20 C 0.8428(3) 1.131(3) 1.373(2) 0.260(10) Uani 1 1 d GU
H20 H 0.8152 1.1150 1.3954 0.312 Uiso 1 1 calc R
C21 C 0.8550(5) 1.292(3) 1.326(2) 0.273(10) Uani 1 1 d GU
H21 H 0.8357 1.3857 1.3159 0.328 Uiso 1 1 calc R
C22 C 0.8955(6) 1.315(3) 1.292(2) 0.272(10) Uani 1 1 d GU
H22 H 0.9039 1.4244 1.2602 0.326 Uiso 1 1 calc R
C23 C 0.9238(4) 1.177(3) 1.3066(19) 0.267(10) Uani 1 1 d GU
H23 H 0.9514 1.1926 1.2840 0.321 Uiso 1 1 calc R
C24 C 0.9116(4) 1.016(3) 1.354(2) 0.258(10) Uani 1 1 d GU
H24 H 0.9309 0.9219 1.3635 0.309 Uiso 1 1 calc R

loop_
_atom_site_aniso_label
_atom_site_aniso_U_11
_atom_site_aniso_U_22
_atom_site_aniso_U_33
_atom_site_aniso_U_23
_atom_site_aniso_U_13
_atom_site_aniso_U_12
O1 0.046(2) 0.034(2) 0.0148(15) 0.0007(17) 0.0028(13) 0.003(2)
O2 0.046(2) 0.0195(19) 0.0261(19) 0.0012(16) -0.0050(17) -0.0071(18)
O3 0.048(2) 0.032(2) 0.0199(19) -0.0014(16) 0.0004(17) 0.0096(19)
S1 0.0388(6) 0.0207(5) 0.0181(5) 0.0003(5) 0.0014(5) 0.0015(6)
C1 0.041(3) 0.022(3) 0.020(2) -0.002(2) 0.0021(18) 0.007(2)
C2 0.041(3) 0.085(6) 0.024(2) 0.007(3) -0.003(2) -0.004(4)
C3 0.043(3) 0.073(5) 0.030(3) 0.000(3) 0.007(2) 0.005(4)
C4 0.039(3) 0.035(3) 0.034(3) 0.001(3) 0.002(2) 0.004(3)
C5 0.046(3) 0.115(7) 0.032(3) 0.009(5) -0.006(2) 0.007(5)
C6 0.051(4) 0.108(7) 0.021(3) -0.005(4) 0.003(2) 0.018(5)
F1 0.0378(17) 0.049(2) 0.0479(19) -0.001(2) 0.0024(14) 0.0049(18)
O4 0.046(2) 0.034(2) 0.0148(15) 0.0007(17) 0.0028(13) 0.003(2)
O5 0.046(2) 0.0195(19) 0.0261(19) 0.0012(16) -0.0050(17) -0.0071(18)
O6 0.048(2) 0.032(2) 0.0199(19) -0.0014(16) 0.0004(17) 0.0096(19)
S2 0.0388(6) 0.0207(5) 0.0181(5) 0.0003(5) 0.0014(5) 0.0015(6)
C8 0.041(3) 0.022(3) 0.020(2) -0.002(2) 0.0021(18) 0.007(2)
C9 0.041(3) 0.085(6) 0.024(2) 0.007(3) -0.003(2) -0.004(4)
C10 0.043(3) 0.073(5) 0.030(3) 0.000(3) 0.007(2) 0.005(4)
C11 0.039(3) 0.035(3) 0.034(3) 0.001(3) 0.002(2) 0.004(3)
C12 0.046(3) 0.115(7) 0.032(3) 0.009(5) -0.006(2) 0.007(5)
C13 0.051(4) 0.108(7) 0.021(3) -0.005(4) 0.003(2) 0.018(5)
F2 0.0378(17) 0.049(2) 0.0479(19) -0.001(2) 0.0024(14) 0.0049(18)
C7 0.033(3) 0.027(2) 0.023(2) -0.003(2) -0.0043(19) 0.000(2)
N1 0.051(3) 0.032(3) 0.022(2) 0.003(2) -0.007(2) 0.001(2)
N2 0.055(3) 0.018(2) 0.022(2) 0.0038(18) -0.010(2) 0.004(2)
N3 0.050(3) 0.027(2) 0.023(2) -0.001(2) -0.0103(18) 0.002(2)
C14 0.033(3) 0.027(2) 0.023(2) -0.003(2) -0.0043(19) 0.000(2)
N4 0.051(3) 0.032(3) 0.022(2) 0.003(2) -0.007(2) 0.001(2)
N5 0.055(3) 0.018(2) 0.022(2) 0.0038(18) -0.010(2) 0.004(2)
N6 0.050(3) 0.027(2) 0.023(2) -0.001(2) -0.0103(18) 0.002(2)
C15 0.113(14) 0.34(3) 0.167(16) 0.090(18) -0.088(13) -0.043(17)
C16 0.163(16) 0.35(3) 0.084(11) 0.040(17) -0.058(13) -0.058(18)
C17 0.077(10) 0.34(2) 0.053(9) 0.018(13) -0.023(8) -0.042(14)
C18 0.114(11) 0.33(2) 0.087(9) 0.030(13) -0.070(9) -0.046(13)
C19 0.045(7) 0.43(3) 0.265(18) 0.200(17) -0.008(10) 0.008(12)
C20 0.068(8) 0.43(3) 0.279(18) 0.198(17) -0.013(11) 0.006(12)
C21 0.095(10) 0.43(3) 0.290(19) 0.206(17) -0.017(11) 0.010(13)
C22 0.092(10) 0.43(3) 0.292(19) 0.209(17) -0.003(12) 0.013(13)
C23 0.082(9) 0.43(3) 0.287(18) 0.208(17) 0.011(11) 0.008(12)
C24 0.065(8) 0.43(3) 0.276(18) 0.201(17) 0.008(11) 0.008(12)

loop_
_atom_type_symbol
_atom_type_description
_atom_type_scat_dispersion_real
_atom_type_scat_dispersion_imag
_atom_type_scat_source
C C 0.0033 0.0016 'International Tables Vol C Tables 4.2.6.8 and 6.1.1.4'
H H 0.0000 0.0000 'International Tables Vol C Tables 4.2.6.8 and 6.1.1.4'
N N 0.0061 0.0033 'International Tables Vol C Tables 4.2.6.8 and 6.1.1.4'
O O 0.0106 0.0060 'International Tables Vol C Tables 4.2.6.8 and 6.1.1.4'
F F 0.0171 0.0103 'International Tables Vol C Tables 4.2.6.8 and 6.1.1.4'
S S 0.1246 0.1234 'International Tables Vol C Tables 4.2.6.8 and 6.1.1.4'

loop_
_geom_angle_atom_site_label_1
_geom_angle_atom_site_label_2
_geom_angle_atom_site_label_3
_geom_angle
O1 S1 O2 111.7(3)
O1 S1 O3 113.7(3)
O2 S1 O3 111.6(3)
O1 S1 C1 107.0(3)
O2 S1 C1 106.7(3)
O3 S1 C1 105.6(3)
C6 C1 C2 120.3(6)
C6 C1 S1 121.1(5)
C2 C1 S1 118.5(5)
C1 C2 C3 119.7(6)
C1 C2 H2 120.1
C3 C2 H2 120.1
C4 C3 C2 118.6(6)
C4 C3 H3 120.7
C2 C3 H3 120.7
C5 C4 C3 123.1(6)
C5 C4 F1 118.0(6)
C3 C4 F1 118.9(6)
C4 C5 C6 118.4(6)
C4 C5 H5 120.8
C6 C5 H5 120.8
C1 C6 C5 119.6(6)
C1 C6 H6 120.2
C5 C6 H6 120.2
O5 S2 O4 112.2(3)
O5 S2 O6 111.9(3)
O4 S2 O6 113.1(3)
O5 S2 C8 106.7(3)
O4 S2 C8 107.2(3)
O6 S2 C8 105.1(3)
C13 C8 C9 119.5(6)
C13 C8 S2 121.4(5)
C9 C8 S2 119.1(5)
C8 C9 C10 120.2(6)
C8 C9 H9 119.9
C10 C9 H9 119.9
C11 C10 C9 118.7(6)
C11 C10 H10 120.7
C9 C10 H10 120.7
C12 C11 C10 122.9(6)
C12 C11 F2 118.1(6)
C10 C11 F2 119.0(6)
C11 C12 C13 118.3(6)
C11 C12 H12 120.8
C13 C12 H12 120.8
C8 C13 C12 120.2(6)
C8 C13 H13 119.9
C12 C13 H13 119.9
N1 C7 N2 121.1(5)
N1 C7 N3 119.9(6)
N2 C7 N3 119.0(6)
C7 N1 H1A 120.0
C7 N1 H1B 120.0
H1A N1 H1B 120.0
C7 N2 H20A 120.0
C7 N2 H20B 120.0
H20A N2 H20B 120.0
C7 N3 H2A 120.0
C7 N3 H2B 120.0
H2A N3 H2B 120.0
N4 C14 N5 121.0(5)
N4 C14 N6 120.3(6)
N5 C14 N6 118.7(6)
C14 N4 H4A 120.0
C14 N4 H4B 120.0
H4A N4 H4B 120.0
C14 N5 H5A 120.0
C14 N5 H5B 120.0
H5A N5 H5B 120.0
C14 N6 H6A 120.0
C14 N6 H6B 120.0
H6A N6 H6B 120.0
C18 C15 H15A 109.5
C18 C15 H15B 109.5
H15A C15 H15B 109.5
C18 C15 H15C 109.5
H15A C15 H15C 109.5
H15B C15 H15C 109.5
C18 C16 H16A 109.5
C18 C16 H16B 109.5
H16A C16 H16B 109.5
C18 C16 H16C 109.5
H16A C16 H16C 109.5
H16B C16 H16C 109.5
C18 C17 H17A 109.5
C18 C17 H17B 109.5
H17A C17 H17B 109.5
C18 C17 H17C 109.5
H17A C17 H17C 109.5
H17B C17 H17C 109.5
C16 C18 C15 107.6(16)
C16 C18 C17 112.1(16)
C15 C18 C17 117.7(19)
C16 C18 C19 105(2)
C15 C18 C19 111(2)
C17 C18 C19 103.1(17)
C20 C19 C24 120.0
C20 C19 C18 121.5(14)
C24 C19 C18 118.5(13)
C21 C20 C19 120.0
C21 C20 H20 120.0
C19 C20 H20 120.0
C22 C21 C20 120.0
C22 C21 H21 120.0
C20 C21 H21 120.0
C23 C22 C21 120.0
C23 C22 H22 120.0
C21 C22 H22 120.0
C22 C23 C24 120.0
C22 C23 H23 120.0
C24 C23 H23 120.0
C23 C24 C19 120.0
C23 C24 H24 120.0
C19 C24 H24 120.0

loop_
_geom_bond_atom_site_label_1
_geom_bond_atom_site_label_2
_geom_bond_distance
O1 S1 1.455(4)
O2 S1 1.460(4)
O3 S1 1.461(5)
S1 C1 1.763(6)
C1 C6 1.380(8)
C1 C2 1.381(7)
C2 C3 1.384(8)
C2 H2 0.9500
C3 C4 1.366(8)
C3 H3 0.9500
C4 C5 1.354(8)
C4 F1 1.367(7)
C5 C6 1.399(9)
C5 H5 0.9500
C6 H6 0.9500
O4 S2 1.457(4)
O5 S2 1.453(4)
O6 S2 1.464(5)
S2 C8 1.764(6)
C8 C13 1.381(8)
C8 C9 1.382(7)
C9 C10 1.384(8)
C9 H9 0.9500
C10 C11 1.365(8)
C10 H10 0.9500
C11 C12 1.354(8)
C11 F2 1.368(7)
C12 C13 1.398(9)
C12 H12 0.9500
C13 H13 0.9500
C7 N1 1.313(8)
C7 N2 1.335(7)
C7 N3 1.338(7)
N1 H1A 0.8800
N1 H1B 0.8800
N2 H20A 0.8800
N2 H20B 0.8800
N3 H2A 0.8800
N3 H2B 0.8800
C14 N4 1.314(8)
C14 N5 1.335(7)
C14 N6 1.338(7)
N4 H4A 0.8800
N4 H4B 0.8800
N5 H5A 0.8800
N5 H5B 0.8800
N6 H6A 0.8800
N6 H6B 0.8800
C15 C18 1.479(19)
C15 H15A 0.9800
C15 H15B 0.9800
C15 H15C 0.9800
C16 C18 1.475(18)
C16 H16A 0.9800
C16 H16B 0.9800
C16 H16C 0.9800
C17 C18 1.480(17)
C17 H17A 0.9800
C17 H17B 0.9800
C17 H17C 0.9800
C18 C19 1.80(3)
C19 C20 1.3900
C19 C24 1.3900
C20 C21 1.3900
C20 H20 0.9500
C21 C22 1.3900
C21 H21 0.9500
C22 C23 1.3900
C22 H22 0.9500
C23 C24 1.3900
C23 H23 0.9500
C24 H24 0.9500

loop_
_geom_torsion_atom_site_label_1
_geom_torsion_atom_site_label_2
_geom_torsion_atom_site_label_3
_geom_torsion_atom_site_label_4
_geom_torsion
O1 S1 C1 C6 -2.7(10)
O2 S1 C1 C6 116.9(9)
O3 S1 C1 C6 -124.2(9)
O1 S1 C1 C2 173.9(8)
O2 S1 C1 C2 -66.4(8)
O3 S1 C1 C2 52.4(9)
C6 C1 C2 C3 -5.6(17)
S1 C1 C2 C3 177.8(9)
C1 C2 C3 C4 5.4(18)
C2 C3 C4 C5 -3.4(19)
C2 C3 C4 F1 177.9(10)
C3 C4 C5 C6 1(2)
F1 C4 C5 C6 -179.8(11)
C2 C1 C6 C5 3.7(18)
S1 C1 C6 C5 -179.8(10)
C4 C5 C6 C1 -2(2)
O5 S2 C8 C13 -118.0(9)
O4 S2 C8 C13 2.3(9)
O6 S2 C8 C13 123.0(9)
O5 S2 C8 C9 60.2(9)
O4 S2 C8 C9 -179.4(8)
O6 S2 C8 C9 -58.8(8)
C13 C8 C9 C10 1.0(17)
S2 C8 C9 C10 -177.2(9)
C8 C9 C10 C11 -4.1(18)
C9 C10 C11 C12 5.2(18)
C9 C10 C11 F2 -177.4(10)
C10 C11 C12 C13 -3(2)
F2 C11 C12 C13 179.5(11)
C9 C8 C13 C12 1.1(18)
S2 C8 C13 C12 179.3(10)
C11 C12 C13 C8 0(2)
C16 C18 C19 C20 -66(2)
C15 C18 C19 C20 178.2(16)
C17 C18 C19 C20 52(2)
C16 C18 C19 C24 111.2(17)
C15 C18 C19 C24 -5(2)
C17 C18 C19 C24 -131.3(15)
C24 C19 C20 C21 0.0
C18 C19 C20 C21 177(2)
C19 C20 C21 C22 0.0
C20 C21 C22 C23 0.0
C21 C22 C23 C24 0.0
C22 C23 C24 C19 0.0
C20 C19 C24 C23 0.0
C18 C19 C24 C23 -177(2)
